data_7158991
loop_
_publ_author_name
'Benckendorff, Caecilie M. M.'
'Slyusarchuk, Valentyna'
'Huang, Ningwu'
'Lima, Marcelo A.'
'Smith, Mark'
'Miller, Gavin John'

_publ_section_title
;
 Synthesis of fluorinated carbocyclic pyrimidine nucleoside analogues
;
_journal_name_full 'Organic &amp; Biomolecular Chemistry'
_journal_paper_doi 10.1039/D2OB01761J
_journal_year 2022
_chemical_absolute_configuration syn
_chemical_formula_moiety 'C10 H15 F O3'
_chemical_formula_sum 'C10 H15 F O3'
_chemical_formula_weight 202.22
_space_group_crystal_system trigonal
_space_group_IT_number 145
_space_group_name_Hall 'P 32'
_space_group_name_H-M_alt 'P 32'
_atom_sites_solution_hydrogens mixed
_atom_sites_solution_primary dual
_audit_creation_date 2022-07-19
_audit_creation_method
;
Olex2 1.3
(compiled 2020.11.12 svn.r5f609507 for OlexSys, GUI svn.r6408)
;
_audit_update_record
;
2022-07-27 deposited with the CCDC.	2022-11-14 downloaded from the CCDC.
;
_cell_angle_alpha 90
_cell_angle_beta 90
_cell_angle_gamma 120
_cell_formula_units_Z 3
_cell_length_a 11.884(3)
_cell_length_b 11.884(3)
_cell_length_c 6.298(2)
_cell_measurement_reflns_used 3645
_cell_measurement_temperature 150.0
_cell_measurement_theta_max 25.298
_cell_measurement_theta_min 3.429
_cell_volume 770.3(4)
_computing_cell_refinement 'SAINT V8.40B (?, 2016)'
_computing_data_reduction 'SAINT V8.40B (?, 2016)'
_computing_molecular_graphics 'Olex2 1.3 (Dolomanov et al., 2009)'
_computing_publication_material 'Olex2 1.3 (Dolomanov et al., 2009)'
_computing_structure_refinement 'XL  (Sheldrick, 2008)'
_computing_structure_solution 'SHELXT 2014/5 (Sheldrick, 2014)'
_diffrn_ambient_temperature 150.0
_diffrn_measured_fraction_theta_full 0.999
_diffrn_measured_fraction_theta_max 0.999
_diffrn_measurement_device_type 'Bruker APEX-II CCD'
_diffrn_measurement_method '\f and \w scans'
_diffrn_radiation_type MoK\a
_diffrn_radiation_wavelength 0.71073
_diffrn_reflns_av_R_equivalents 0.0724
_diffrn_reflns_av_unetI/netI 0.0742
_diffrn_reflns_Laue_measured_fraction_full 0.999
_diffrn_reflns_Laue_measured_fraction_max 0.999
_diffrn_reflns_limit_h_max 15
_diffrn_reflns_limit_h_min -16
_diffrn_reflns_limit_k_max 16
_diffrn_reflns_limit_k_min -16
_diffrn_reflns_limit_l_max 9
_diffrn_reflns_limit_l_min -9
_diffrn_reflns_number 15475
_diffrn_reflns_point_group_measured_fraction_full 0.999
_diffrn_reflns_point_group_measured_fraction_max 0.999
_diffrn_reflns_theta_full 25.242
_diffrn_reflns_theta_max 30.522
_diffrn_reflns_theta_min 3.429
_diffrn_source_current 20.0
_diffrn_source_power 1.0
_diffrn_source_voltage 50.0
_diffrn_standards_number 0
_exptl_absorpt_coefficient_mu 0.106
_exptl_absorpt_correction_T_max 0.7461
_exptl_absorpt_correction_T_min 0.6906
_exptl_absorpt_correction_type multi-scan
_exptl_absorpt_process_details
;
SADABS-2016/2 (Bruker,2016/2) was used for absorption correction.
wR2(int) was 0.0645 before and 0.0583 after correction.
The Ratio of minimum to maximum transmission is 0.9256.
The \l/2 correction factor is Not present.
;
_exptl_crystal_colour colourless
_exptl_crystal_colour_primary colourless
_exptl_crystal_density_diffrn 1.308
_exptl_crystal_description block
_exptl_crystal_F_000 324
_exptl_crystal_size_max 0.15
_exptl_crystal_size_mid 0.14
_exptl_crystal_size_min 0.09
_refine_diff_density_max 0.179
_refine_diff_density_min -0.225
_refine_diff_density_rms 0.048
_refine_ls_abs_structure_details
;
 Flack x determined using 767 quotients [(I+)-(I-)]/[(I+)+(I-)]
 (Parsons, Flack and Wagner, Acta Cryst. B69 (2013) 249-259).
;
_refine_ls_abs_structure_Flack 0.0(5)
_refine_ls_extinction_method none
_refine_ls_goodness_of_fit_ref 1.053
_refine_ls_hydrogen_treatment mixed
_refine_ls_matrix_type full
_refine_ls_number_parameters 132
_refine_ls_number_reflns 3119
_refine_ls_number_restraints 2
_refine_ls_restrained_S_all 1.053
_refine_ls_R_factor_all 0.0914
_refine_ls_R_factor_gt 0.0542
_refine_ls_shift/su_max 0.000
_refine_ls_shift/su_mean 0.000
_refine_ls_structure_factor_coef Fsqd
_refine_ls_weighting_details 'w=1/[\s^2^(Fo^2^)+(0.0296P)^2^+0.0876P] where P=(Fo^2^+2Fc^2^)/3'
_refine_ls_weighting_scheme calc
_refine_ls_wR_factor_gt 0.0805
_refine_ls_wR_factor_ref 0.0896
_reflns_Friedel_coverage 0.999
_reflns_Friedel_fraction_full 0.999
_reflns_Friedel_fraction_max 0.999
_reflns_number_gt 2179
_reflns_number_total 3119
_reflns_threshold_expression 'I > 2\s(I)'
_cod_data_source_file d2ob01761j2.cif
_cod_data_source_block 8
_cod_original_cell_volume 770.2(4)
_cod_database_code 7158991
_shelx_shelxl_version_number 2018/3
_shelx_space_group_comment
;
The symmetry employed for this shelxl refinement is uniquely defined
by the following loop, which should always be used as a source of
symmetry information in preference to the above space-group names.
They are only intended as comments.
;
_shelx_estimated_absorpt_t_max 0.990
_shelx_estimated_absorpt_t_min 0.984
_olex2_refinement_description
;
1. Others
 Fixed Uiso: H2(0.025) H3(0.023) H4(0.025) H5(0.03) H6(0.038) H7A(0.056)
 H7B(0.056) H1(0.069) H1A(0.029) H10A(0.051) H10B(0.051) H10C(0.051) H9A(0.048)
 H9B(0.048) H9C(0.048)
 Fixed X: H2(-0.008215) H3(0.133916) H4(0.268729) H5(0.276467) H6(0.079506)
 H7A(0.153134) H7B(0.057262) H1A(0.049649) H10A(0.35579) H10B(0.413731)
 H10C(0.504266) H9A(0.54954) H9B(0.453169) H9C(0.428743)
 Fixed Y: H2(0.212486) H3(0.182417) H4(0.402198) H5(0.508008) H6(0.51265)
 H7A(0.466891) H7B(0.526648) H1A(0.343358) H10A(0.248236) H10B(0.164586)
 H10C(0.31839) H9A(0.331502) H9B(0.178332) H9C(0.277647)
 Fixed Z: H2(0.424265) H3(0.226254) H4(0.203132) H5(0.578672) H6(0.476395)
 H7A(0.086989) H7B(0.136174) H1A(0.715272) H10A(0.101075) H10B(0.203271)
 H10C(0.176164) H9A(0.579264) H9B(0.602093) H9C(0.7388)
;
_olex2_submission_special_instructions 'No special instructions were received'

loop_
_space_group_symop_operation_xyz
'x, y, z'
'-y, x-y, z+2/3'
'-x+y, -x, z+1/3'

loop_
_atom_site_label
_atom_site_type_symbol
_atom_site_fract_x
_atom_site_fract_y
_atom_site_fract_z
_atom_site_U_iso_or_equiv
_atom_site_adp_type
_atom_site_occupancy
_atom_site_site_symmetry_order
_atom_site_calc_flag
_atom_site_refinement_flags_posn
_atom_site_refinement_flags_adp
_atom_site_refinement_flags_occupancy
_atom_site_disorder_assembly
_atom_site_disorder_group
F1 F 0.19267(17) 0.31495(17) 0.8138(2) 0.0297(4) Uani 1 1 d . . . . .
O1 O -0.00982(18) 0.0869(2) 0.6242(3) 0.0242(5) Uani 1 1 d D . . . .
O2 O 0.24345(19) 0.17533(18) 0.4678(3) 0.0221(5) Uani 1 1 d . . . . .
O3 O 0.38030(19) 0.39097(18) 0.4363(3) 0.0235(5) Uani 1 1 d . . . . .
C1 C 0.0573(3) 0.2066(3) 0.5162(4) 0.0205(6) Uani 1 1 d . . . . .
H2 H -0.008215 0.212486 0.424265 0.025 Uiso 1 1 calc R U . . .
C2 C 0.1671(3) 0.2229(3) 0.3685(4) 0.0195(6) Uani 1 1 d . . . . .
H3 H 0.133916 0.182417 0.226254 0.023 Uiso 1 1 calc R U . . .
C3 C 0.2595(3) 0.3706(3) 0.3528(4) 0.0211(6) Uani 1 1 d . . . . .
H4 H 0.268729 0.402198 0.203132 0.025 Uiso 1 1 calc R U . . .
C4 C 0.2039(3) 0.4351(3) 0.4989(5) 0.0246(7) Uani 1 1 d . . . . .
H5 H 0.276467 0.508008 0.578672 0.030 Uiso 1 1 calc R U . . .
C5 C 0.1248(3) 0.4844(3) 0.3867(5) 0.0315(7) Uani 1 1 d . . . . .
H6 H 0.079506 0.512650 0.476395 0.038 Uiso 1 1 calc R U . . .
C6 C 0.1105(4) 0.4934(4) 0.1857(6) 0.0463(10) Uani 1 1 d . . . . .
H7A H 0.153134 0.466891 0.086989 0.056 Uiso 1 1 calc R U . . .
H7B H 0.057262 0.526648 0.136174 0.056 Uiso 1 1 calc R U . . .
H1 H 0.046(3) 0.085(4) 0.724(6) 0.069 Uiso 1 1 d D U . . .
C7 C 0.1179(3) 0.3273(3) 0.6534(4) 0.0240(6) Uani 1 1 d . . . . .
H1A H 0.049649 0.343358 0.715272 0.029 Uiso 1 1 calc R U . . .
C8 C 0.3759(3) 0.2686(3) 0.4270(5) 0.0216(6) Uani 1 1 d . . . . .
C9 C 0.4160(3) 0.2481(3) 0.2073(5) 0.0339(8) Uani 1 1 d . . . . .
H10A H 0.355790 0.248236 0.101075 0.051 Uiso 1 1 calc R U . . .
H10B H 0.413731 0.164586 0.203271 0.051 Uiso 1 1 calc R U . . .
H10C H 0.504266 0.318390 0.176164 0.051 Uiso 1 1 calc R U . . .
C10 C 0.4591(3) 0.2636(3) 0.6020(5) 0.0322(8) Uani 1 1 d . . . . .
H9A H 0.549540 0.331502 0.579264 0.048 Uiso 1 1 calc R U . . .
H9B H 0.453169 0.178332 0.602093 0.048 Uiso 1 1 calc R U . . .
H9C H 0.428743 0.277647 0.738800 0.048 Uiso 1 1 calc R U . . .

loop_
_atom_site_aniso_label
_atom_site_aniso_U_11
_atom_site_aniso_U_22
_atom_site_aniso_U_33
_atom_site_aniso_U_23
_atom_site_aniso_U_13
_atom_site_aniso_U_12
F1 0.0359(11) 0.0338(10) 0.0178(8) -0.0040(7) -0.0040(8) 0.0163(9)
O1 0.0201(11) 0.0233(11) 0.0255(11) 0.0030(9) 0.0012(9) 0.0080(10)
O2 0.0199(11) 0.0195(11) 0.0264(11) 0.0037(9) 0.0038(9) 0.0095(9)
O3 0.0213(11) 0.0187(11) 0.0280(10) -0.0015(9) -0.0034(8) 0.0081(9)
C1 0.0213(15) 0.0209(15) 0.0193(13) 0.0007(11) -0.0003(12) 0.0105(13)
C2 0.0233(16) 0.0192(14) 0.0153(13) -0.0042(11) -0.0041(11) 0.0100(13)
C3 0.0225(15) 0.0204(15) 0.0187(14) -0.0008(11) -0.0028(11) 0.0094(13)
C4 0.0272(17) 0.0204(15) 0.0266(15) -0.0051(12) -0.0032(13) 0.0121(13)
C5 0.0369(19) 0.0257(17) 0.0360(19) -0.0015(14) 0.0022(15) 0.0189(15)
C6 0.060(3) 0.057(3) 0.043(2) 0.0053(19) -0.0022(19) 0.045(2)
C7 0.0256(16) 0.0272(17) 0.0205(14) -0.0021(13) 0.0009(12) 0.0142(14)
C8 0.0215(16) 0.0167(14) 0.0240(15) 0.0019(12) 0.0019(12) 0.0074(13)
C9 0.0294(18) 0.0360(19) 0.0322(17) -0.0007(14) 0.0104(14) 0.0132(16)
C10 0.0264(17) 0.0358(19) 0.0349(17) 0.0050(15) -0.0007(14) 0.0160(16)

loop_
_atom_type_symbol
_atom_type_description
_atom_type_scat_dispersion_real
_atom_type_scat_dispersion_imag
_atom_type_scat_source
C C 0.0033 0.0016 'International Tables Vol C Tables 4.2.6.8 and 6.1.1.4'
H H 0.0000 0.0000 'International Tables Vol C Tables 4.2.6.8 and 6.1.1.4'
F F 0.0171 0.0103 'International Tables Vol C Tables 4.2.6.8 and 6.1.1.4'
O O 0.0106 0.0060 'International Tables Vol C Tables 4.2.6.8 and 6.1.1.4'

loop_
_geom_angle_atom_site_label_1
_geom_angle_atom_site_label_2
_geom_angle_atom_site_label_3
_geom_angle
_geom_angle_site_symmetry_1
_geom_angle_site_symmetry_3
_geom_angle_publ_flag
C1 O1 H1 107(3) . . ?
C8 O2 C2 106.6(2) . . ?
C8 O3 C3 106.8(2) . . ?
O1 C1 H2 106.4 . . ?
O1 C1 C2 115.9(2) . . ?
O1 C1 C7 116.2(2) . . ?
C2 C1 H2 106.4 . . ?
C7 C1 H2 106.4 . . ?
C7 C1 C2 104.8(2) . . ?
O2 C2 C1 110.6(2) . . ?
O2 C2 H3 112.1 . . ?
O2 C2 C3 104.3(2) . . ?
C1 C2 H3 112.1 . . ?
C1 C2 C3 105.1(2) . . ?
C3 C2 H3 112.1 . . ?
O3 C3 C2 104.6(2) . . ?
O3 C3 H4 111.7 . . ?
O3 C3 C4 109.9(2) . . ?
C2 C3 H4 111.7 . . ?
C2 C3 C4 106.8(2) . . ?
C4 C3 H4 111.7 . . ?
C3 C4 H5 109.4 . . ?
C5 C4 C3 114.8(2) . . ?
C5 C4 H5 109.4 . . ?
C5 C4 C7 109.8(3) . . ?
C7 C4 C3 103.8(2) . . ?
C7 C4 H5 109.4 . . ?
C4 C5 H6 115.6 . . ?
C6 C5 C4 128.8(3) . . ?
C6 C5 H6 115.6 . . ?
C5 C6 H7A 120.0 . . ?
C5 C6 H7B 120.0 . . ?
H7A C6 H7B 120.0 . . ?
F1 C7 C1 109.8(2) . . ?
F1 C7 C4 110.7(2) . . ?
F1 C7 H1A 110.9 . . ?
C1 C7 C4 103.5(2) . . ?
C1 C7 H1A 110.9 . . ?
C4 C7 H1A 110.9 . . ?
O2 C8 O3 104.4(2) . . ?
O2 C8 C9 110.7(2) . . ?
O2 C8 C10 109.3(2) . . ?
O3 C8 C9 110.1(2) . . ?
O3 C8 C10 108.7(2) . . ?
C10 C8 C9 113.3(3) . . ?
C8 C9 H10A 109.5 . . ?
C8 C9 H10B 109.5 . . ?
C8 C9 H10C 109.5 . . ?
H10A C9 H10B 109.5 . . ?
H10A C9 H10C 109.5 . . ?
H10B C9 H10C 109.5 . . ?
C8 C10 H9A 109.5 . . ?
C8 C10 H9B 109.5 . . ?
C8 C10 H9C 109.5 . . ?
H9A C10 H9B 109.5 . . ?
H9A C10 H9C 109.5 . . ?
H9B C10 H9C 109.5 . . ?

loop_
_geom_bond_atom_site_label_1
_geom_bond_atom_site_label_2
_geom_bond_distance
_geom_bond_site_symmetry_2
_geom_bond_publ_flag
F1 C7 1.401(3) . ?
O1 C1 1.410(3) . ?
O1 H1 0.92(3) . ?
O2 C2 1.431(3) . ?
O2 C8 1.424(3) . ?
O3 C3 1.431(3) . ?
O3 C8 1.430(3) . ?
C1 H2 1.0000 . ?
C1 C2 1.534(4) . ?
C2 H3 1.0000 . ?
C2 C3 1.539(4) . ?
C3 H4 1.0000 . ?
C3 C4 1.541(4) . ?
C4 H5 1.0000 . ?
C4 C5 1.509(5) . ?
C5 H6 0.9500 . ?
C5 C6 1.289(4) . ?
C6 H7A 0.9500 . ?
C6 H7B 0.9500 . ?
C7 C1 1.513(4) . ?
C7 C4 1.524(4) . ?
C7 H1A 1.0000 . ?
C8 C9 1.522(4) . ?
C8 C10 1.501(4) . ?
C9 H10A 0.9800 . ?
C9 H10B 0.9800 . ?
C9 H10C 0.9800 . ?
C10 H9A 0.9800 . ?
C10 H9B 0.9800 . ?
C10 H9C 0.9800 . ?

loop_
_geom_torsion_atom_site_label_1
_geom_torsion_atom_site_label_2
_geom_torsion_atom_site_label_3
_geom_torsion_atom_site_label_4
_geom_torsion
_geom_torsion_site_symmetry_1
_geom_torsion_site_symmetry_2
_geom_torsion_site_symmetry_3
_geom_torsion_site_symmetry_4
_geom_torsion_publ_flag
F1 C7 C1 O1 50.7(3) . . . . ?
F1 C7 C1 C2 -78.6(3) . . . . ?
F1 C7 C4 C3 80.0(3) . . . . ?
F1 C7 C4 C5 -156.9(2) . . . . ?
O1 C1 C2 O2 -43.3(3) . . . . ?
O1 C1 C2 C3 -155.3(2) . . . . ?
O2 C2 C3 O3 2.4(3) . . . . ?
O2 C2 C3 C4 -114.1(2) . . . . ?
O3 C3 C4 C5 148.9(3) . . . . ?
O3 C3 C4 C7 -91.4(3) . . . . ?
C1 C2 C3 O3 118.9(2) . . . . ?
C1 C2 C3 C4 2.4(3) . . . . ?
C1 C7 C4 C3 -37.6(3) . . . . ?
C1 C7 C4 C5 85.5(3) . . . . ?
C2 O2 C8 O3 36.4(3) . . . . ?
C2 O2 C8 C9 -82.1(3) . . . . ?
C2 O2 C8 C10 152.5(2) . . . . ?
C2 C3 C4 C5 -98.2(3) . . . . ?
C2 C3 C4 C7 21.6(3) . . . . ?
C3 O3 C8 O2 -34.7(3) . . . . ?
C3 O3 C8 C9 84.1(3) . . . . ?
C3 O3 C8 C10 -151.2(2) . . . . ?
C3 C4 C5 C6 -8.9(5) . . . . ?
C4 C7 C1 O1 168.9(2) . . . . ?
C4 C7 C1 C2 39.7(3) . . . . ?
C7 C1 C2 O2 86.2(3) . . . . ?
C7 C1 C2 C3 -25.8(3) . . . . ?
C7 C4 C5 C6 -125.3(4) . . . . ?
C8 O2 C2 C1 -136.2(2) . . . . ?
C8 O2 C2 C3 -23.7(3) . . . . ?
C8 O3 C3 C2 19.6(3) . . . . ?
C8 O3 C3 C4 133.9(2) . . . . ?
